data_7107510
loop_
_publ_author_name
'Wei-Jian Xue'
'Qi Li'
'Yan-Ping Zhu'
'Jun-Gang Wang'
'An-Xin Wu'

_publ_section_title
;
 Convergent integration of two self-labor domino sequences: a novel method
 for the synthesis of oxazole derivatives from methyl ketones and benzoins
;
_journal_name_full Chem.Commun.
_journal_page_first 3485
_journal_paper_doi 10.1039/c2cc18077d
_journal_volume 48
_journal_year 2012
_chemical_formula_sum 'C26 H17 N O2'
_chemical_formula_weight 375.41
_chemical_name_systematic
;
?
;
_space_group_IT_number 14
_symmetry_cell_setting monoclinic
_symmetry_space_group_name_Hall '-P 2ybc'
_symmetry_space_group_name_H-M 'P 1 21/c 1'
_atom_sites_solution_hydrogens geom
_atom_sites_solution_primary direct
_atom_sites_solution_secondary difmap
_audit_creation_method SHELXL-97
_cell_angle_alpha 90.00
_cell_angle_beta 94.318(9)
_cell_angle_gamma 90.00
_cell_formula_units_Z 4
_cell_length_a 6.211(3)
_cell_length_b 16.562(8)
_cell_length_c 18.215(9)
_cell_measurement_reflns_used 1782
_cell_measurement_temperature 298(2)
_cell_measurement_theta_max 21.10
_cell_measurement_theta_min 2.24
_cell_volume 1868.4(16)
_computing_cell_refinement 'Bruker SMART'
_computing_data_collection 'Bruker SMART'
_computing_data_reduction 'Bruker SAINT'
_computing_molecular_graphics 'Bruker SHELXTL'
_computing_publication_material 'Bruker SHELXTL'
_computing_structure_refinement 'SHELXL-97 (Sheldrick, 1997)'
_computing_structure_solution 'SHELXS-97 (Sheldrick, 1990)'
_diffrn_ambient_temperature 298(2)
_diffrn_measured_fraction_theta_full 0.999
_diffrn_measured_fraction_theta_max 0.999
_diffrn_measurement_device_type 'CCD area detector'
_diffrn_measurement_method 'phi and omega scans'
_diffrn_radiation_monochromator graphite
_diffrn_radiation_source 'fine-focus sealed tube'
_diffrn_radiation_type MoK\a
_diffrn_radiation_wavelength 0.71073
_diffrn_reflns_av_R_equivalents 0.0750
_diffrn_reflns_av_sigmaI/netI 0.0593
_diffrn_reflns_limit_h_max 7
_diffrn_reflns_limit_h_min -7
_diffrn_reflns_limit_k_max 20
_diffrn_reflns_limit_k_min -20
_diffrn_reflns_limit_l_max 22
_diffrn_reflns_limit_l_min -22
_diffrn_reflns_number 17996
_diffrn_reflns_theta_full 25.50
_diffrn_reflns_theta_max 25.50
_diffrn_reflns_theta_min 2.24
_exptl_absorpt_coefficient_mu 0.084
_exptl_absorpt_correction_T_max 0.9916
_exptl_absorpt_correction_T_min 0.9866
_exptl_absorpt_correction_type none
_exptl_crystal_colour colorless
_exptl_crystal_density_diffrn 1.334
_exptl_crystal_density_meas 0
_exptl_crystal_density_method 'not measured'
_exptl_crystal_description needle
_exptl_crystal_F_000 784
_exptl_crystal_size_max 0.16
_exptl_crystal_size_mid 0.12
_exptl_crystal_size_min 0.10
_refine_diff_density_max 0.176
_refine_diff_density_min -0.207
_refine_diff_density_rms 0.045
_refine_ls_extinction_method none
_refine_ls_goodness_of_fit_ref 1.151
_refine_ls_hydrogen_treatment mixed
_refine_ls_matrix_type full
_refine_ls_number_parameters 262
_refine_ls_number_reflns 3484
_refine_ls_number_restraints 0
_refine_ls_restrained_S_all 1.151
_refine_ls_R_factor_all 0.1109
_refine_ls_R_factor_gt 0.0797
_refine_ls_shift/su_max 0.000
_refine_ls_shift/su_mean 0.000
_refine_ls_structure_factor_coef Fsqd
_refine_ls_weighting_details 'calc w=1/[\s^2^(Fo^2^)+(0.0313P)^2^+1.2154P] where P=(Fo^2^+2Fc^2^)/3'
_refine_ls_weighting_scheme calc
_refine_ls_wR_factor_gt 0.1372
_refine_ls_wR_factor_ref 0.1470
_reflns_number_gt 2592
_reflns_number_total 3484
_reflns_threshold_expression >2sigma(I)
_cod_data_source_file c2cc18077d.txt
_cod_data_source_block 110716fm
_cod_original_cell_volume 1868.5(15)
_cod_original_sg_symbol_H-M P2(1)/c
_cod_database_code 7107510

loop_
_symmetry_equiv_pos_as_xyz
'x, y, z'
'-x, y+1/2, -z+1/2'
'-x, -y, -z'
'x, -y-1/2, z-1/2'

loop_
_atom_site_label
_atom_site_type_symbol
_atom_site_fract_x
_atom_site_fract_y
_atom_site_fract_z
_atom_site_U_iso_or_equiv
_atom_site_adp_type
_atom_site_occupancy
_atom_site_symmetry_multiplicity
_atom_site_calc_flag
_atom_site_refinement_flags
C1 C 0.5978(5) 0.70877(18) 0.09565(16) 0.0340(7) Uani 1 1 d .
C2 C 0.7224(5) 0.66997(19) 0.04440(16) 0.0395(8) Uani 1 1 d .
H2 H 0.6832 0.6186 0.0278 0.047 Uiso 1 1 calc R
C3 C 0.8979(5) 0.7060(2) 0.01887(17) 0.0426(8) Uani 1 1 d .
H3 H 0.9782 0.6787 -0.0143 0.051 Uiso 1 1 calc R
C4 C 0.9603(5) 0.78422(19) 0.04181(16) 0.0360(7) Uani 1 1 d .
C5 C 0.8363(5) 0.82448(18) 0.09237(16) 0.0366(7) Uani 1 1 d .
C6 C 0.6564(5) 0.78463(18) 0.11868(16) 0.0375(8) Uani 1 1 d .
H6 H 0.5758 0.8107 0.1526 0.045 Uiso 1 1 calc R
C7 C 0.8961(6) 0.9031(2) 0.1149(2) 0.0527(9) Uani 1 1 d .
H7 H 0.8166 0.9298 0.1488 0.063 Uiso 1 1 calc R
C8 C 1.0686(6) 0.9407(2) 0.0880(2) 0.0598(10) Uani 1 1 d .
H8 H 1.1042 0.9932 0.1026 0.072 Uiso 1 1 calc R
C9 C 1.1917(6) 0.9006(3) 0.0385(2) 0.0622(11) Uani 1 1 d .
H9 H 1.3104 0.9262 0.0207 0.075 Uiso 1 1 calc R
C10 C 1.1399(5) 0.8246(2) 0.01597(19) 0.0533(10) Uani 1 1 d .
H10 H 1.2240 0.7986 -0.0170 0.064 Uiso 1 1 calc R
C11 C 0.4097(5) 0.66400(19) 0.12072(17) 0.0365(7) Uani 1 1 d .
C12 C 0.2836(5) 0.69528(18) 0.18040(16) 0.0347(7) Uani 1 1 d .
C13 C 0.1414(5) 0.75950(17) 0.26490(16) 0.0318(7) Uani 1 1 d .
C14 C 0.0271(5) 0.69039(18) 0.25340(15) 0.0323(7) Uani 1 1 d .
C15 C 0.1092(5) 0.82912(17) 0.31351(16) 0.0324(7) Uani 1 1 d .
C16 C -0.0927(5) 0.86641(19) 0.31422(17) 0.0400(8) Uani 1 1 d .
H16 H -0.2098 0.8455 0.2855 0.048 Uiso 1 1 calc R
C17 C -0.1197(6) 0.93332(19) 0.35668(18) 0.0456(9) Uani 1 1 d .
H17 H -0.2547 0.9576 0.3565 0.055 Uiso 1 1 calc R
C18 C 0.0511(6) 0.96477(19) 0.39953(18) 0.0457(9) Uani 1 1 d .
H18 H 0.0321 1.0103 0.4282 0.055 Uiso 1 1 calc R
C19 C 0.2507(6) 0.9286(2) 0.39991(19) 0.0487(9) Uani 1 1 d .
H19 H 0.3665 0.9495 0.4292 0.058 Uiso 1 1 calc R
C20 C 0.2797(5) 0.86106(19) 0.35682(18) 0.0426(8) Uani 1 1 d .
H20 H 0.4152 0.8371 0.3571 0.051 Uiso 1 1 calc R
C21 C -0.1547(5) 0.65213(18) 0.28663(16) 0.0335(7) Uani 1 1 d .
C22 C -0.2231(5) 0.6793(2) 0.35267(17) 0.0434(8) Uani 1 1 d .
H22 H -0.1494 0.7213 0.3773 0.052 Uiso 1 1 calc R
C23 C -0.3975(5) 0.6453(2) 0.38258(19) 0.0512(9) Uani 1 1 d .
H23 H -0.4405 0.6645 0.4272 0.061 Uiso 1 1 calc R
C24 C -0.5083(6) 0.5839(2) 0.3477(2) 0.0554(10) Uani 1 1 d .
H24 H -0.6290 0.5620 0.3676 0.066 Uiso 1 1 calc R
C25 C -0.4404(6) 0.5542(2) 0.2825(2) 0.0568(10) Uani 1 1 d .
H25 H -0.5139 0.5114 0.2590 0.068 Uiso 1 1 calc R
C26 C -0.2644(5) 0.5876(2) 0.25201(18) 0.0449(8) Uani 1 1 d .
H26 H -0.2189 0.5670 0.2083 0.054 Uiso 1 1 calc R
N1 N 0.3064(4) 0.76080(14) 0.21858(13) 0.0347(6) Uani 1 1 d .
O1 O 0.3553(4) 0.59961(14) 0.09225(13) 0.0517(6) Uani 1 1 d .
O2 O 0.1164(3) 0.64853(12) 0.19836(11) 0.0361(5) Uani 1 1 d .

loop_
_atom_site_aniso_label
_atom_site_aniso_U_11
_atom_site_aniso_U_22
_atom_site_aniso_U_33
_atom_site_aniso_U_23
_atom_site_aniso_U_13
_atom_site_aniso_U_12
C1 0.0348(18) 0.0354(17) 0.0324(16) -0.0013(13) 0.0054(14) 0.0040(14)
C2 0.0436(19) 0.0393(18) 0.0366(18) -0.0041(14) 0.0096(15) 0.0024(15)
C3 0.0401(19) 0.051(2) 0.0382(18) -0.0037(16) 0.0153(15) 0.0110(16)
C4 0.0332(18) 0.0447(19) 0.0306(16) 0.0042(14) 0.0057(14) 0.0018(15)
C5 0.0388(18) 0.0370(17) 0.0342(17) 0.0064(14) 0.0045(14) 0.0029(15)
C6 0.0398(18) 0.0401(18) 0.0341(17) -0.0025(14) 0.0127(15) 0.0032(15)
C7 0.055(2) 0.048(2) 0.058(2) -0.0039(18) 0.0150(19) -0.0053(18)
C8 0.066(3) 0.049(2) 0.065(3) 0.0005(19) 0.009(2) -0.020(2)
C9 0.047(2) 0.075(3) 0.066(3) 0.008(2) 0.010(2) -0.021(2)
C10 0.040(2) 0.071(3) 0.050(2) 0.0050(19) 0.0141(17) -0.0033(19)
C11 0.0370(18) 0.0356(18) 0.0374(17) -0.0009(14) 0.0058(14) 0.0005(14)
C12 0.0316(17) 0.0366(17) 0.0371(17) -0.0014(14) 0.0103(14) -0.0004(14)
C13 0.0289(16) 0.0341(16) 0.0331(16) -0.0022(13) 0.0063(13) 0.0050(13)
C14 0.0307(17) 0.0383(17) 0.0283(16) -0.0021(13) 0.0057(13) 0.0055(14)
C15 0.0306(17) 0.0353(17) 0.0324(16) 0.0008(13) 0.0096(13) -0.0025(14)
C16 0.0369(19) 0.0443(19) 0.0392(18) -0.0007(15) 0.0046(15) 0.0015(15)
C17 0.052(2) 0.0395(19) 0.047(2) 0.0007(16) 0.0139(17) 0.0110(17)
C18 0.069(3) 0.0297(17) 0.0406(19) -0.0026(14) 0.0177(18) -0.0013(17)
C19 0.051(2) 0.044(2) 0.052(2) -0.0112(17) 0.0069(17) -0.0097(18)
C20 0.0364(19) 0.0436(19) 0.049(2) -0.0052(16) 0.0094(16) -0.0006(15)
C21 0.0299(16) 0.0367(17) 0.0337(17) 0.0014(14) 0.0009(13) 0.0036(14)
C22 0.045(2) 0.0436(19) 0.0432(19) -0.0046(15) 0.0145(16) -0.0075(16)
C23 0.051(2) 0.054(2) 0.051(2) -0.0031(18) 0.0230(18) -0.0037(18)
C24 0.041(2) 0.067(3) 0.060(2) 0.005(2) 0.0168(18) -0.0123(19)
C25 0.051(2) 0.062(2) 0.057(2) -0.0002(19) 0.0014(19) -0.0252(19)
C26 0.047(2) 0.050(2) 0.0384(19) -0.0034(16) 0.0074(16) -0.0058(17)
N1 0.0339(14) 0.0357(14) 0.0360(14) -0.0013(12) 0.0127(12) 0.0000(12)
O1 0.0562(15) 0.0450(14) 0.0562(15) -0.0131(12) 0.0201(12) -0.0133(12)
O2 0.0353(12) 0.0378(12) 0.0365(12) -0.0055(9) 0.0104(10) -0.0035(10)

loop_
_atom_type_symbol
_atom_type_description
_atom_type_scat_dispersion_real
_atom_type_scat_dispersion_imag
_atom_type_scat_source
C C 0.0033 0.0016 'International Tables Vol C Tables 4.2.6.8 and 6.1.1.4'
H H 0.0000 0.0000 'International Tables Vol C Tables 4.2.6.8 and 6.1.1.4'
N N 0.0061 0.0033 'International Tables Vol C Tables 4.2.6.8 and 6.1.1.4'
O O 0.0106 0.0060 'International Tables Vol C Tables 4.2.6.8 and 6.1.1.4'

loop_
_geom_angle_atom_site_label_1
_geom_angle_atom_site_label_2
_geom_angle_atom_site_label_3
_geom_angle
C6 C1 C2 118.4(3)
C6 C1 C11 124.3(3)
C2 C1 C11 117.4(3)
C3 C2 C1 121.4(3)
C3 C2 H2 119.3
C1 C2 H2 119.3
C2 C3 C4 121.0(3)
C2 C3 H3 119.5
C4 C3 H3 119.5
C3 C4 C5 118.5(3)
C3 C4 C10 123.0(3)
C5 C4 C10 118.5(3)
C7 C5 C4 118.9(3)
C7 C5 C6 122.1(3)
C4 C5 C6 119.0(3)
C1 C6 C5 121.7(3)
C1 C6 H6 119.2
C5 C6 H6 119.2
C8 C7 C5 121.0(3)
C8 C7 H7 119.5
C5 C7 H7 119.5
C7 C8 C9 120.0(4)
C7 C8 H8 120.0
C9 C8 H8 120.0
C10 C9 C8 120.6(3)
C10 C9 H9 119.7
C8 C9 H9 119.7
C9 C10 C4 121.0(3)
C9 C10 H10 119.5
C4 C10 H10 119.5
O1 C11 C12 118.2(3)
O1 C11 C1 120.3(3)
C12 C11 C1 121.5(3)
N1 C12 O2 113.9(3)
N1 C12 C11 130.3(3)
O2 C12 C11 115.8(3)
C14 C13 N1 108.9(2)
C14 C13 C15 131.3(3)
N1 C13 C15 119.8(3)
C13 C14 O2 107.7(2)
C13 C14 C21 135.5(3)
O2 C14 C21 116.8(3)
C20 C15 C16 118.4(3)
C20 C15 C13 120.7(3)
C16 C15 C13 120.8(3)
C17 C16 C15 120.7(3)
C17 C16 H16 119.6
C15 C16 H16 119.6
C16 C17 C18 120.4(3)
C16 C17 H17 119.8
C18 C17 H17 119.8
C17 C18 C19 119.7(3)
C17 C18 H18 120.2
C19 C18 H18 120.2
C18 C19 C20 120.3(3)
C18 C19 H19 119.9
C20 C19 H19 119.9
C15 C20 C19 120.5(3)
C15 C20 H20 119.8
C19 C20 H20 119.8
C22 C21 C26 118.2(3)
C22 C21 C14 121.1(3)
C26 C21 C14 120.7(3)
C23 C22 C21 121.2(3)
C23 C22 H22 119.4
C21 C22 H22 119.4
C24 C23 C22 120.6(3)
C24 C23 H23 119.7
C22 C23 H23 119.7
C23 C24 C25 119.5(3)
C23 C24 H24 120.3
C25 C24 H24 120.3
C26 C25 C24 120.5(3)
C26 C25 H25 119.8
C24 C25 H25 119.8
C25 C26 C21 120.1(3)
C25 C26 H26 120.0
C21 C26 H26 120.0
C12 N1 C13 105.1(2)
C12 O2 C14 104.3(2)

loop_
_geom_bond_atom_site_label_1
_geom_bond_atom_site_label_2
_geom_bond_distance
C1 C6 1.365(4)
C1 C2 1.411(4)
C1 C11 1.485(4)
C2 C3 1.356(4)
C2 H2 0.9300
C3 C4 1.406(4)
C3 H3 0.9300
C4 C5 1.411(4)
C4 C10 1.412(4)
C5 C7 1.407(4)
C5 C6 1.412(4)
C6 H6 0.9300
C7 C8 1.363(5)
C7 H7 0.9300
C8 C9 1.394(5)
C8 H8 0.9300
C9 C10 1.355(5)
C9 H9 0.9300
C10 H10 0.9300
C11 O1 1.222(3)
C11 C12 1.480(4)
C12 N1 1.291(4)
C12 O2 1.355(3)
C13 C14 1.355(4)
C13 N1 1.376(4)
C13 C15 1.477(4)
C14 O2 1.370(3)
C14 C21 1.465(4)
C15 C20 1.377(4)
C15 C16 1.399(4)
C16 C17 1.369(4)
C16 H16 0.9300
C17 C18 1.371(5)
C17 H17 0.9300
C18 C19 1.377(5)
C18 H18 0.9300
C19 C20 1.386(4)
C19 H19 0.9300
C20 H20 0.9300
C21 C22 1.381(4)
C21 C26 1.392(4)
C22 C23 1.370(4)
C22 H22 0.9300
C23 C24 1.359(5)
C23 H23 0.9300
C24 C25 1.379(5)
C24 H24 0.9300
C25 C26 1.379(5)
C25 H25 0.9300
C26 H26 0.9300

loop_
_geom_hbond_atom_site_label_D
_geom_hbond_atom_site_label_H
_geom_hbond_atom_site_label_A
_geom_hbond_distance_DH
_geom_hbond_distance_HA
_geom_hbond_distance_DA
_geom_hbond_angle_DHA
C2 H2 O1 0.93 2.45 2.760(4) 99.7

loop_
_geom_torsion_atom_site_label_1
_geom_torsion_atom_site_label_2
_geom_torsion_atom_site_label_3
_geom_torsion_atom_site_label_4
_geom_torsion
C6 C1 C2 C3 0.8(5)
C11 C1 C2 C3 -179.5(3)
C1 C2 C3 C4 -1.0(5)
C2 C3 C4 C5 0.2(5)
C2 C3 C4 C10 -179.1(3)
C3 C4 C5 C7 -179.2(3)
C10 C4 C5 C7 0.1(4)
C3 C4 C5 C6 0.8(4)
C10 C4 C5 C6 -179.9(3)
C2 C1 C6 C5 0.2(5)
C11 C1 C6 C5 -179.5(3)
C7 C5 C6 C1 179.0(3)
C4 C5 C6 C1 -1.0(5)
C4 C5 C7 C8 0.9(5)
C6 C5 C7 C8 -179.1(3)
C5 C7 C8 C9 -1.4(6)
C7 C8 C9 C10 0.9(6)
C8 C9 C10 C4 0.2(6)
C3 C4 C10 C9 178.7(3)
C5 C4 C10 C9 -0.7(5)
C6 C1 C11 O1 172.9(3)
C2 C1 C11 O1 -6.8(4)
C6 C1 C11 C12 -7.3(5)
C2 C1 C11 C12 173.0(3)
O1 C11 C12 N1 -179.6(3)
C1 C11 C12 N1 0.6(5)
O1 C11 C12 O2 0.1(4)
C1 C11 C12 O2 -179.7(3)
N1 C13 C14 O2 -1.4(3)
C15 C13 C14 O2 175.4(3)
N1 C13 C14 C21 176.2(3)
C15 C13 C14 C21 -6.9(6)
C14 C13 C15 C20 133.8(3)
N1 C13 C15 C20 -49.6(4)
C14 C13 C15 C16 -49.1(5)
N1 C13 C15 C16 127.5(3)
C20 C15 C16 C17 0.4(4)
C13 C15 C16 C17 -176.8(3)
C15 C16 C17 C18 -0.3(5)
C16 C17 C18 C19 -0.2(5)
C17 C18 C19 C20 0.5(5)
C16 C15 C20 C19 0.0(5)
C13 C15 C20 C19 177.2(3)
C18 C19 C20 C15 -0.4(5)
C13 C14 C21 C22 -12.7(5)
O2 C14 C21 C22 164.8(3)
C13 C14 C21 C26 166.8(3)
O2 C14 C21 C26 -15.7(4)
C26 C21 C22 C23 -1.7(5)
C14 C21 C22 C23 177.8(3)
C21 C22 C23 C24 -0.2(5)
C22 C23 C24 C25 1.7(6)
C23 C24 C25 C26 -1.4(6)
C24 C25 C26 C21 -0.5(5)
C22 C21 C26 C25 2.0(5)
C14 C21 C26 C25 -177.5(3)
O2 C12 N1 C13 -1.1(3)
C11 C12 N1 C13 178.7(3)
C14 C13 N1 C12 1.5(3)
C15 C13 N1 C12 -175.8(3)
N1 C12 O2 C14 0.2(3)
C11 C12 O2 C14 -179.6(2)
C13 C14 O2 C12 0.8(3)
C21 C14 O2 C12 -177.4(2)
